data_2014969
loop_
_publ_author_name
'Makowski, Maciej'
'Brzuszkiewicz, Anna'
'Lisowski, Marek'
'Lis, Tadeusz'

_publ_section_title
;<i>N</i>-[<i>tert</i>-Butoxycarbonylglycyl-(<i>Z</i>)-\a,\b-dehydrophenylalanylglycyl-(<i>E</i>)-\a,\b-dehydrophenylalanylphenylalanyl]-4-nitroaniline
 ethanol solvate
;
_journal_issue 7
_journal_name_full 'Acta Crystallographica Section C'
_journal_page_first o424
_journal_page_last o426
_journal_paper_doi 10.1107/S0108270105015258
_journal_volume 61
_journal_year 2005
_chemical_formula_iupac 'C42 H43 N7 O9 , C2 H6 O'
_chemical_formula_moiety 'C42 H43 N7 O9 , C2 H6 O'
_chemical_formula_sum 'C44 H49 N7 O10'
_chemical_formula_weight 835.90
_chemical_name_systematic
;
N-[tert-Butoxycarbonylglycyl-(Z)-\a,\b-dehydrophenylalanylglycyl-(E)-
\a,\b-dehydrophenylalanylphenylalanyl]-4-nitroaniline ethanol solvate
;
_space_group_IT_number 4
_symmetry_cell_setting monoclinic
_symmetry_space_group_name_Hall 'P 2yb'
_symmetry_space_group_name_H-M 'P 1 21 1'
_atom_sites_solution_hydrogens geom
_atom_sites_solution_primary direct
_atom_sites_solution_secondary difmap
_audit_creation_method SHELXL97
_cell_angle_alpha 90.00
_cell_angle_beta 99.37(3)
_cell_angle_gamma 90.00
_cell_formula_units_Z 2
_cell_length_a 13.080(4)
_cell_length_b 8.998(3)
_cell_length_c 18.406(5)
_cell_measurement_reflns_used 7064
_cell_measurement_temperature 100(2)
_cell_measurement_theta_max 73
_cell_measurement_theta_min 3
_cell_volume 2137.4(11)
_computing_cell_refinement 'CrysAlisRED (Oxford Diffraction, 2003)'
_computing_data_collection 'CrysAlisCCD (Oxford Diffraction, 2003)'
_computing_data_reduction CrysAlisRED
_computing_molecular_graphics 'SHELXTL (Bruker, 1997)'
_computing_publication_material 'SHELXL97 '
_computing_structure_refinement 'SHELXL97 (Sheldrick, 1997)'
_computing_structure_solution 'SHELXD (Sheldrick, 2002)'
_diffrn_ambient_temperature 100(2)
_diffrn_measured_fraction_theta_full 0.963
_diffrn_measured_fraction_theta_max 0.964
_diffrn_measurement_device_type 'Oxford Xcalibur PX \k-geometry diffractometer with CCD area detector'
_diffrn_measurement_method '\w and \f'
_diffrn_radiation_monochromator graphite
_diffrn_radiation_source 'fine-focus sealed tube'
_diffrn_radiation_type CuK\a
_diffrn_radiation_wavelength 1.5418
_diffrn_reflns_av_R_equivalents 0.0853
_diffrn_reflns_av_sigmaI/netI 0.0954
_diffrn_reflns_limit_h_max 13
_diffrn_reflns_limit_h_min -16
_diffrn_reflns_limit_k_max 11
_diffrn_reflns_limit_k_min -9
_diffrn_reflns_limit_l_max 19
_diffrn_reflns_limit_l_min -22
_diffrn_reflns_number 14511
_diffrn_reflns_theta_full 73.46
_diffrn_reflns_theta_max 73.46
_diffrn_reflns_theta_min 3.87
_diffrn_standards_number 0
_exptl_absorpt_coefficient_mu 0.771
_exptl_absorpt_correction_T_max 0.988
_exptl_absorpt_correction_T_min 0.828
_exptl_absorpt_correction_type analytical
_exptl_absorpt_process_details 'CrysAlisRED (Oxford Diffraction, 2003)'
_exptl_crystal_colour yellow
_exptl_crystal_density_diffrn 1.299
_exptl_crystal_density_method 'not measured'
_exptl_crystal_description 'long thin needle'
_exptl_crystal_F_000 884
_exptl_crystal_size_max 0.45
_exptl_crystal_size_mid 0.04
_exptl_crystal_size_min 0.02
_refine_diff_density_max 0.57
_refine_diff_density_min -0.32
_refine_ls_extinction_coef 0.0051(7)
_refine_ls_extinction_expression Fc^*^=kFc[1+0.001xFc^2^\l^3^/sin(2\q)]^-1/4^
_refine_ls_extinction_method 'SHELXL97 (Sheldrick, 1997)'
_refine_ls_goodness_of_fit_ref 1.103
_refine_ls_hydrogen_treatment constr
_refine_ls_matrix_type full
_refine_ls_number_parameters 552
_refine_ls_number_reflns 4423
_refine_ls_number_restraints 1
_refine_ls_restrained_S_all 1.102
_refine_ls_R_factor_all 0.1002
_refine_ls_R_factor_gt 0.0717
_refine_ls_shift/su_max 0.000
_refine_ls_shift/su_mean 0.000
_refine_ls_structure_factor_coef Fsqd
_refine_ls_weighting_details 'calc w = 1/[\s^2^(Fo^2^)+(0.0850P)^2^] where P=(Fo^2^+2Fc^2^)/3'
_refine_ls_weighting_scheme calc
_refine_ls_wR_factor_gt 0.1681
_refine_ls_wR_factor_ref 0.1918
_reflns_number_gt 2794
_reflns_number_total 4423
_reflns_threshold_expression I>2\s(I)
_cod_data_source_file dn1081.cif
_cod_data_source_block I
_cod_original_sg_symbol_H-M 'P 21'
_cod_database_code 2014969
_cod_database_fobs_code 2014969

loop_
_symmetry_equiv_pos_as_xyz
'x, y, z'
'-x, y+1/2, -z'

loop_
_atom_site_label
_atom_site_fract_x
_atom_site_fract_y
_atom_site_fract_z
_atom_site_U_iso_or_equiv
_atom_site_adp_type
_atom_site_calc_flag
_atom_site_refinement_flags
_atom_site_occupancy
_atom_site_disorder_assembly
_atom_site_disorder_group
_atom_site_type_symbol
C1 0.0130(5) 0.3239(9) 0.9257(5) 0.049(2) Uani d . 1 . . C
C2 -0.0488(6) 0.4123(11) 0.8636(5) 0.057(2) Uani d . 1 . . C
H2A -0.0724 0.5053 0.8831 0.068 Uiso calc R 1 . . H
H2B -0.1089 0.3540 0.8409 0.068 Uiso calc R 1 . . H
H2C -0.0050 0.4348 0.8265 0.068 Uiso calc R 1 . . H
C3 -0.0471(6) 0.2995(12) 0.9868(6) 0.066(3) Uani d . 1 . . C
H3A -0.0653 0.3957 1.0062 0.079 Uiso calc R 1 . . H
H3B -0.0050 0.2425 1.0262 0.079 Uiso calc R 1 . . H
H3C -0.1105 0.2441 0.9683 0.079 Uiso calc R 1 . . H
C4 0.0535(7) 0.1804(10) 0.8964(6) 0.068(3) Uani d . 1 . . C
H4A 0.0911 0.1229 0.9375 0.081 Uiso calc R 1 . . H
H4B 0.1002 0.2045 0.8615 0.081 Uiso calc R 1 . . H
H4C -0.0049 0.1217 0.8714 0.081 Uiso calc R 1 . . H
O1 0.1017(3) 0.4236(5) 0.9486(3) 0.0401(12) Uani d . 1 . . O
C5 0.1721(5) 0.3895(7) 1.0076(4) 0.0343(15) Uani d . 1 . . C
O2 0.1736(4) 0.2795(6) 1.0468(3) 0.0461(13) Uani d . 1 . . O
N1 0.2432(4) 0.5021(7) 1.0207(4) 0.0420(15) Uani d . 1 . . N
H1D 0.2345 0.5819 0.9927 0.050 Uiso calc R 1 . . H
C6 0.3318(5) 0.4949(9) 1.0784(4) 0.0387(16) Uani d . 1 . . C
H6A 0.3127 0.4393 1.1207 0.046 Uiso calc R 1 . . H
H6B 0.3514 0.5970 1.0954 0.046 Uiso calc R 1 . . H
C7 0.4232(5) 0.4213(7) 1.0541(3) 0.0276(13) Uani d . 1 . . C
O3 0.4193(3) 0.3411(5) 0.9989(3) 0.0334(10) Uani d . 1 . . O
N2 0.5136(4) 0.4473(6) 1.1016(3) 0.0295(12) Uani d . 1 . . N
H2D 0.5142 0.5120 1.1375 0.035 Uiso calc R 1 . . H
C8 0.6062(5) 0.3713(7) 1.0937(3) 0.0259(13) Uani d . 1 . . C
C9 0.6604(5) 0.2886(8) 1.1474(4) 0.0304(14) Uani d . 1 . . C
H9A 0.7246 0.2525 1.1368 0.037 Uiso calc R 1 . . H
C10 0.6370(5) 0.2449(7) 1.2194(4) 0.0315(14) Uani d . 1 . . C
C11 0.5348(5) 0.2412(8) 1.2368(4) 0.0370(16) Uani d . 1 . . C
H11A 0.4778 0.2728 1.2014 0.044 Uiso calc R 1 . . H
C12 0.5184(6) 0.1917(9) 1.3051(4) 0.0422(17) Uani d . 1 . . C
H12A 0.4500 0.1864 1.3161 0.051 Uiso calc R 1 . . H
C13 0.6018(6) 0.1497(9) 1.3575(4) 0.0465(18) Uani d . 1 . . C
H13A 0.5901 0.1173 1.4045 0.056 Uiso calc R 1 . . H
C14 0.7019(6) 0.1543(8) 1.3422(4) 0.0446(18) Uani d . 1 . . C
H14A 0.7585 0.1272 1.3790 0.053 Uiso calc R 1 . . H
C15 0.7197(5) 0.1987(8) 1.2728(4) 0.0358(15) Uani d . 1 . . C
H15A 0.7881 0.1977 1.2617 0.043 Uiso calc R 1 . . H
C16 0.6463(5) 0.3885(7) 1.0232(4) 0.0299(14) Uani d . 1 . . C
O4 0.7000(4) 0.2891(6) 1.0008(3) 0.0469(13) Uani d . 1 . . O
N3 0.6195(4) 0.5096(6) 0.9815(3) 0.0291(12) Uani d . 1 . . N
H3D 0.5812 0.5793 0.9971 0.035 Uiso calc R 1 . . H
C17 0.6542(5) 0.5249(8) 0.9105(4) 0.0333(15) Uani d . 1 . . C
H17A 0.7264 0.4884 0.9154 0.040 Uiso calc R 1 . . H
H17B 0.6545 0.6317 0.8977 0.040 Uiso calc R 1 . . H
C18 0.5882(5) 0.4418(7) 0.8476(4) 0.0309(14) Uani d . 1 . . C
O5 0.6208(3) 0.4256(6) 0.7890(2) 0.0343(10) Uani d . 1 . . O
N4 0.4946(4) 0.3907(6) 0.8597(3) 0.0295(12) Uani d . 1 . . N
H4D 0.4777 0.4004 0.9038 0.035 Uiso calc R 1 . . H
C19 0.4231(5) 0.3222(7) 0.8030(4) 0.0279(13) Uani d . 1 . . C
C20 0.3204(5) 0.3393(8) 0.8024(4) 0.0328(15) Uani d . 1 . . C
H20A 0.3004 0.4075 0.8369 0.039 Uiso calc R 1 . . H
C21 0.2354(5) 0.2618(7) 0.7531(4) 0.0312(14) Uani d . 1 . . C
C22 0.2420(5) 0.1139(7) 0.7331(4) 0.0322(15) Uani d . 1 . . C
H22A 0.3038 0.0599 0.7499 0.039 Uiso calc R 1 . . H
C23 0.1603(5) 0.0435(8) 0.6893(4) 0.0392(17) Uani d . 1 . . C
H23A 0.1658 -0.0580 0.6762 0.047 Uiso calc R 1 . . H
C24 0.0710(5) 0.1222(8) 0.6648(4) 0.0394(17) Uani d . 1 . . C
H24A 0.0149 0.0744 0.6344 0.047 Uiso calc R 1 . . H
C25 0.0617(5) 0.2686(8) 0.6835(4) 0.0401(17) Uani d . 1 . . C
H25A -0.0003 0.3217 0.6663 0.048 Uiso calc R 1 . . H
C26 0.1435(5) 0.3383(8) 0.7278(4) 0.0357(16) Uani d . 1 . . C
H26A 0.1371 0.4394 0.7412 0.043 Uiso calc R 1 . . H
C27 0.4695(5) 0.2233(7) 0.7526(4) 0.0277(13) Uani d . 1 . . C
O6 0.5207(3) 0.1116(5) 0.7765(3) 0.0301(10) Uani d . 1 . . O
N5 0.4520(4) 0.2578(5) 0.6804(3) 0.0283(11) Uani d . 1 . . N
H5A 0.4175 0.3397 0.6666 0.034 Uiso calc R 1 . . H
C28 0.4876(5) 0.1657(7) 0.6239(3) 0.0269(13) Uani d . 1 . . C
H28A 0.5180 0.0745 0.6499 0.032 Uiso calc R 1 . . H
C29 0.3986(5) 0.1114(7) 0.5656(4) 0.0301(14) Uani d . 1 . . C
H29A 0.4276 0.0471 0.5303 0.036 Uiso calc R 1 . . H
H29B 0.3517 0.0494 0.5901 0.036 Uiso calc R 1 . . H
C30 0.3360(5) 0.2317(7) 0.5233(4) 0.0305(14) Uani d . 1 . . C
C31 0.3610(5) 0.2834(9) 0.4570(4) 0.0417(17) Uani d . 1 . . C
H31A 0.4201 0.2437 0.4399 0.050 Uiso calc R 1 . . H
C32 0.3033(6) 0.3893(10) 0.4157(5) 0.054(2) Uani d . 1 . . C
H32A 0.3211 0.4193 0.3698 0.064 Uiso calc R 1 . . H
C33 0.2190(6) 0.4529(9) 0.4406(5) 0.053(2) Uani d . 1 . . C
H33A 0.1800 0.5289 0.4129 0.064 Uiso calc R 1 . . H
C34 0.1924(6) 0.4046(9) 0.5061(4) 0.0450(19) Uani d . 1 . . C
H34A 0.1347 0.4474 0.5239 0.054 Uiso calc R 1 . . H
C35 0.2498(5) 0.2937(8) 0.5461(4) 0.0386(16) Uani d . 1 . . C
H35A 0.2293 0.2593 0.5904 0.046 Uiso calc R 1 . . H
C36 0.5741(5) 0.2364(7) 0.5911(4) 0.0295(13) Uani d . 1 . . C
O7 0.5864(3) 0.2075(6) 0.5281(3) 0.0391(12) Uani d . 1 . . O
N6 0.6379(4) 0.3314(6) 0.6366(3) 0.0278(11) Uani d . 1 . . N
H6C 0.6208 0.3481 0.6802 0.033 Uiso calc R 1 . . H
C37 0.7281(5) 0.4057(7) 0.6213(4) 0.0287(13) Uani d . 1 . . C
C38 0.7667(5) 0.3841(7) 0.5549(4) 0.0302(14) Uani d . 1 . . C
H38A 0.7362 0.3137 0.5194 0.036 Uiso calc R 1 . . H
C39 0.8513(5) 0.4699(7) 0.5433(4) 0.0335(15) Uani d . 1 . . C
H39A 0.8780 0.4597 0.4986 0.040 Uiso calc R 1 . . H
C40 0.8962(5) 0.5682(8) 0.5953(4) 0.0320(14) Uani d . 1 . . C
C41 0.8597(5) 0.5863(8) 0.6616(4) 0.0356(15) Uani d . 1 . . C
H41A 0.8924 0.6538 0.6978 0.043 Uiso calc R 1 . . H
C42 0.7747(5) 0.5037(8) 0.6736(4) 0.0329(15) Uani d . 1 . . C
H42A 0.7484 0.5151 0.7184 0.039 Uiso calc R 1 . . H
N7 0.9832(4) 0.6591(6) 0.5827(4) 0.0367(14) Uani d . 1 . . N
O8 1.0103(4) 0.6543(6) 0.5212(3) 0.0459(14) Uani d . 1 . . O
O9 1.0280(4) 0.7377(7) 0.6329(4) 0.0580(16) Uani d . 1 . . O
O10 0.1999(6) 0.2949(8) 1.2030(4) 0.085(2) Uani d . 1 . . O
H10A 0.1910 0.2909 1.1568 0.127 Uiso calc R 1 . . H
C43 0.1370(10) 0.4094(13) 1.2255(8) 0.101(5) Uani d . 1 . . C
H43A 0.1192 0.3845 1.2743 0.121 Uiso calc R 1 . . H
H43C 0.0716 0.4163 1.1899 0.121 Uiso calc R 1 . . H
C44 0.1953(9) 0.5664(13) 1.2301(7) 0.086(4) Uani d . 1 . . C
H44A 0.2012 0.6001 1.1803 0.129 Uiso calc R 1 . . H
H44B 0.2647 0.5556 1.2591 0.129 Uiso calc R 1 . . H
H44D 0.1558 0.6394 1.2536 0.129 Uiso calc R 1 . . H

loop_
_atom_site_aniso_label
_atom_site_aniso_U_11
_atom_site_aniso_U_22
_atom_site_aniso_U_33
_atom_site_aniso_U_12
_atom_site_aniso_U_13
_atom_site_aniso_U_23
C1 0.026(3) 0.044(4) 0.073(6) -0.008(3) 0.000(4) -0.004(4)
C2 0.043(4) 0.055(5) 0.066(6) -0.002(4) -0.012(4) 0.011(5)
C3 0.037(4) 0.067(6) 0.095(8) -0.004(4) 0.016(5) 0.021(6)
C4 0.062(5) 0.037(5) 0.097(8) 0.005(4) -0.009(5) -0.012(5)
O1 0.031(2) 0.032(3) 0.055(3) -0.004(2) -0.002(2) 0.009(3)
C5 0.028(3) 0.028(3) 0.043(4) -0.004(3) -0.003(3) -0.001(3)
O2 0.047(3) 0.032(3) 0.058(4) 0.002(2) 0.005(3) 0.015(3)
N1 0.038(3) 0.031(3) 0.053(4) 0.002(3) -0.003(3) 0.007(3)
C6 0.031(3) 0.044(4) 0.040(4) 0.007(3) 0.003(3) -0.005(3)
C7 0.033(3) 0.024(3) 0.025(3) -0.005(3) 0.002(2) -0.002(3)
O3 0.042(2) 0.031(2) 0.027(2) -0.006(2) 0.004(2) -0.003(2)
N2 0.031(3) 0.031(3) 0.025(3) 0.004(2) 0.002(2) -0.007(2)
C8 0.031(3) 0.026(3) 0.021(3) 0.003(2) 0.004(2) -0.003(3)
C9 0.032(3) 0.033(3) 0.027(3) 0.002(3) 0.007(3) 0.002(3)
C10 0.044(3) 0.026(3) 0.026(3) 0.002(3) 0.009(3) -0.003(3)
C11 0.045(4) 0.036(4) 0.032(4) 0.000(3) 0.010(3) 0.000(3)
C12 0.054(4) 0.041(4) 0.035(4) -0.006(3) 0.018(3) -0.004(3)
C13 0.065(5) 0.038(4) 0.034(4) -0.009(4) 0.001(4) -0.003(3)
C14 0.057(5) 0.030(4) 0.044(4) -0.001(3) 0.000(4) 0.002(3)
C15 0.042(4) 0.028(3) 0.035(4) 0.008(3) -0.001(3) 0.011(3)
C16 0.034(3) 0.031(3) 0.026(3) 0.001(3) 0.007(3) -0.003(3)
O4 0.060(3) 0.039(3) 0.048(3) 0.018(2) 0.027(3) 0.007(3)
N3 0.039(3) 0.023(3) 0.028(3) -0.002(2) 0.013(2) -0.001(2)
C17 0.036(3) 0.038(4) 0.027(3) -0.007(3) 0.008(3) -0.006(3)
C18 0.037(3) 0.024(3) 0.033(4) -0.004(3) 0.008(3) 0.000(3)
O5 0.038(2) 0.039(3) 0.028(2) -0.007(2) 0.012(2) -0.002(2)
N4 0.025(2) 0.032(3) 0.031(3) -0.010(2) 0.006(2) -0.004(2)
C19 0.031(3) 0.031(3) 0.024(3) -0.002(3) 0.009(3) -0.001(3)
C20 0.031(3) 0.032(3) 0.035(4) 0.001(3) 0.004(3) 0.000(3)
C21 0.028(3) 0.025(3) 0.040(4) -0.002(2) 0.004(3) -0.002(3)
C22 0.032(3) 0.025(3) 0.040(4) -0.001(3) 0.005(3) 0.003(3)
C23 0.038(4) 0.030(4) 0.049(5) -0.001(3) 0.005(3) -0.005(3)
C24 0.032(3) 0.036(4) 0.048(4) -0.003(3) -0.001(3) 0.000(3)
C25 0.029(3) 0.039(4) 0.052(5) -0.003(3) 0.005(3) 0.000(4)
C26 0.032(3) 0.026(3) 0.047(4) 0.007(3) 0.000(3) -0.001(3)
C27 0.031(3) 0.018(3) 0.035(4) -0.002(2) 0.010(3) 0.004(3)
O6 0.031(2) 0.025(2) 0.033(2) 0.0011(18) 0.0034(19) 0.006(2)
N5 0.039(3) 0.018(2) 0.028(3) 0.002(2) 0.006(2) 0.001(2)
C28 0.030(3) 0.025(3) 0.027(3) -0.005(2) 0.008(3) -0.011(3)
C29 0.031(3) 0.029(3) 0.028(3) -0.001(3) -0.004(3) -0.006(3)
C30 0.032(3) 0.023(3) 0.036(3) 0.003(2) 0.003(3) -0.002(3)
C31 0.029(3) 0.056(5) 0.038(4) 0.000(3) 0.000(3) 0.004(4)
C32 0.039(4) 0.061(5) 0.056(5) -0.004(4) -0.007(4) 0.022(5)
C33 0.047(4) 0.036(4) 0.069(6) -0.005(3) -0.015(4) 0.006(4)
C34 0.043(4) 0.034(4) 0.051(5) 0.009(3) -0.010(3) -0.015(4)
C35 0.037(3) 0.038(4) 0.038(4) -0.002(3) 0.000(3) -0.013(3)
C36 0.030(3) 0.029(3) 0.029(3) -0.001(3) 0.005(3) -0.001(3)
O7 0.039(2) 0.053(3) 0.027(3) -0.001(2) 0.010(2) -0.013(2)
N6 0.029(2) 0.027(3) 0.028(3) -0.008(2) 0.007(2) -0.003(2)
C37 0.030(3) 0.031(3) 0.027(3) 0.002(3) 0.011(3) 0.008(3)
C38 0.035(3) 0.028(3) 0.028(3) -0.003(3) 0.006(3) -0.001(3)
C39 0.032(3) 0.034(4) 0.036(4) 0.003(3) 0.009(3) 0.009(3)
C40 0.026(3) 0.029(3) 0.042(4) 0.003(3) 0.010(3) 0.005(3)
C41 0.032(3) 0.032(3) 0.042(4) 0.001(3) 0.005(3) -0.001(3)
C42 0.034(3) 0.036(4) 0.029(3) -0.010(3) 0.007(3) -0.005(3)
N7 0.031(3) 0.031(3) 0.050(4) -0.004(2) 0.012(3) 0.005(3)
O8 0.038(3) 0.046(3) 0.058(4) 0.003(2) 0.021(3) 0.012(3)
O9 0.046(3) 0.059(4) 0.073(4) -0.019(3) 0.020(3) -0.013(3)
O10 0.114(6) 0.070(5) 0.075(5) 0.030(5) 0.026(5) 0.026(4)
C43 0.117(9) 0.073(8) 0.127(11) 0.045(7) 0.062(9) 0.061(8)
C44 0.093(8) 0.070(7) 0.097(9) 0.001(6) 0.023(7) 0.016(7)

loop_
_atom_type_symbol
_atom_type_description
_atom_type_scat_dispersion_real
_atom_type_scat_dispersion_imag
_atom_type_scat_source
C C 0.0181 0.0000 'International Tables Vol C Tables 4.2.6.8 and 6.1.1.4'
H H 0.0000 0.0000 'International Tables Vol C Tables 4.2.6.8 and 6.1.1.4'
N N 0.0311 0.0000 'International Tables Vol C Tables 4.2.6.8 and 6.1.1.4'
O O 0.0492 0.0000 'International Tables Vol C Tables 4.2.6.8 and 6.1.1.4'

loop_
_geom_angle_atom_site_label_1
_geom_angle_atom_site_label_2
_geom_angle_atom_site_label_3
_geom_angle
_geom_angle_publ_flag
O1 C1 C3 111.2(7) ?
O1 C1 C2 101.3(6) ?
C3 C1 C2 111.4(7) ?
O1 C1 C4 108.3(6) ?
C3 C1 C4 113.4(8) ?
C2 C1 C4 110.5(8) ?
C1 C2 H2A 109.5 ?
C1 C2 H2B 109.5 ?
H2A C2 H2B 109.5 ?
C1 C2 H2C 109.5 ?
H2A C2 H2C 109.5 ?
H2B C2 H2C 109.5 ?
C1 C3 H3A 109.5 ?
C1 C3 H3B 109.5 ?
H3A C3 H3B 109.5 ?
C1 C3 H3C 109.5 ?
H3A C3 H3C 109.5 ?
H3B C3 H3C 109.5 ?
C1 C4 H4A 109.5 ?
C1 C4 H4B 109.5 ?
H4A C4 H4B 109.5 ?
C1 C4 H4C 109.5 ?
H4A C4 H4C 109.5 ?
H4B C4 H4C 109.5 ?
C5 O1 C1 119.9(6) ?
O2 C5 O1 127.3(6) ?
O2 C5 N1 123.4(6) ?
O1 C5 N1 109.3(6) ?
C5 N1 C6 122.5(6) ?
C5 N1 H1D 118.7 ?
C6 N1 H1D 118.7 ?
N1 C6 C7 112.6(6) ?
N1 C6 H6A 109.1 ?
C7 C6 H6A 109.1 ?
N1 C6 H6B 109.1 ?
C7 C6 H6B 109.1 ?
H6A C6 H6B 107.8 ?
O3 C7 N2 122.4(6) ?
O3 C7 C6 125.0(6) ?
N2 C7 C6 112.5(5) ?
C7 N2 C8 121.0(5) ?
C7 N2 H2D 119.5 ?
C8 N2 H2D 119.5 ?
C9 C8 N2 123.2(6) y
C9 C8 C16 118.8(6) y
N2 C8 C16 117.9(5) y
C8 C9 C10 130.8(6) ?
C8 C9 H9A 114.6 ?
C10 C9 H9A 114.6 ?
C15 C10 C11 118.8(6) ?
C15 C10 C9 117.7(6) ?
C11 C10 C9 123.5(6) ?
C12 C11 C10 120.1(7) ?
C12 C11 H11A 120.0 ?
C10 C11 H11A 120.0 ?
C11 C12 C13 120.0(7) ?
C11 C12 H12A 120.0 ?
C13 C12 H12A 120.0 ?
C14 C13 C12 121.0(8) ?
C14 C13 H13A 119.5 ?
C12 C13 H13A 119.5 ?
C13 C14 C15 119.9(7) ?
C13 C14 H14A 120.0 ?
C15 C14 H14A 120.0 ?
C14 C15 C10 120.2(7) ?
C14 C15 H15A 119.9 ?
C10 C15 H15A 119.9 ?
O4 C16 N3 120.0(6) ?
O4 C16 C8 120.8(6) ?
N3 C16 C8 119.1(5) ?
C16 N3 C17 119.8(5) ?
C16 N3 H3D 120.1 ?
C17 N3 H3D 120.1 ?
N3 C17 C18 114.5(5) ?
N3 C17 H17A 108.6 ?
C18 C17 H17A 108.6 ?
N3 C17 H17B 108.6 ?
C18 C17 H17B 108.6 ?
H17A C17 H17B 107.6 ?
O5 C18 N4 123.6(6) ?
O5 C18 C17 119.4(6) ?
N4 C18 C17 117.1(6) ?
C18 N4 C19 121.9(6) ?
C18 N4 H4D 119.0 ?
C19 N4 H4D 119.0 ?
C20 C19 N4 119.4(6) y
C20 C19 C27 124.8(6) y
N4 C19 C27 115.5(5) y
C19 C20 C21 126.5(6) ?
C19 C20 H20A 116.8 ?
C21 C20 H20A 116.8 ?
C22 C21 C26 118.2(6) ?
C22 C21 C20 122.6(6) ?
C26 C21 C20 119.2(6) ?
C23 C22 C21 121.2(6) ?
C23 C22 H22A 119.4 ?
C21 C22 H22A 119.4 ?
C24 C23 C22 119.3(7) ?
C24 C23 H23A 120.4 ?
C22 C23 H23A 120.4 ?
C25 C24 C23 121.0(7) ?
C25 C24 H24A 119.5 ?
C23 C24 H24A 119.5 ?
C24 C25 C26 119.4(7) ?
C24 C25 H25A 120.3 ?
C26 C25 H25A 120.3 ?
C25 C26 C21 120.8(7) ?
C25 C26 H26A 119.6 ?
C21 C26 H26A 119.6 ?
O6 C27 N5 121.9(6) ?
O6 C27 C19 120.9(6) ?
N5 C27 C19 117.2(5) ?
C27 N5 C28 123.2(5) ?
C27 N5 H5A 118.4 ?
C28 N5 H5A 118.4 ?
N5 C28 C36 113.1(5) y
N5 C28 C29 112.7(5) y
C36 C28 C29 112.9(5) y
N5 C28 H28A 105.8 ?
C36 C28 H28A 105.8 ?
C29 C28 H28A 105.8 ?
C30 C29 C28 115.1(5) ?
C30 C29 H29A 108.5 ?
C28 C29 H29A 108.5 ?
C30 C29 H29B 108.5 ?
C28 C29 H29B 108.5 ?
H29A C29 H29B 107.5 ?
C35 C30 C31 116.8(6) ?
C35 C30 C29 122.5(7) ?
C31 C30 C29 120.7(6) ?
C32 C31 C30 122.2(7) ?
C32 C31 H31A 118.9 ?
C30 C31 H31A 118.9 ?
C31 C32 C33 120.1(8) ?
C31 C32 H32A 120.0 ?
C33 C32 H32A 120.0 ?
C34 C33 C32 119.2(8) ?
C34 C33 H33A 120.4 ?
C32 C33 H33A 120.4 ?
C33 C34 C35 120.0(7) ?
C33 C34 H34A 120.0 ?
C35 C34 H34A 120.0 ?
C30 C35 C34 121.8(7) ?
C30 C35 H35A 119.1 ?
C34 C35 H35A 119.1 ?
O7 C36 N6 123.1(6) ?
O7 C36 C28 120.8(6) ?
N6 C36 C28 116.0(5) ?
C36 N6 C37 127.6(5) ?
C36 N6 H6C 116.2 ?
C37 N6 H6C 116.2 ?
C42 C37 C38 121.0(6) ?
C42 C37 N6 116.8(5) ?
C38 C37 N6 122.1(6) ?
C39 C38 C37 117.5(6) ?
C39 C38 H38A 121.3 ?
C37 C38 H38A 121.3 ?
C40 C39 C38 121.0(6) ?
C40 C39 H39A 119.5 ?
C38 C39 H39A 119.5 ?
C39 C40 C41 121.4(6) ?
C39 C40 N7 121.0(6) ?
C41 C40 N7 117.6(6) ?
C42 C41 C40 118.5(7) ?
C42 C41 H41A 120.8 ?
C40 C41 H41A 120.8 ?
C37 C42 C41 120.6(6) ?
C37 C42 H42A 119.7 ?
C41 C42 H42A 119.7 ?
O9 N7 O8 122.1(6) ?
O9 N7 C40 119.6(6) ?
O8 N7 C40 118.3(6) ?
C43 O10 H10A 109.5 ?
O10 C43 C44 111.1(9) ?
O10 C43 H43A 109.4 ?
C44 C43 H43A 109.4 ?
O10 C43 H43C 109.4 ?
C44 C43 H43C 109.4 ?
H43A C43 H43C 108.0 ?
C43 C44 H44A 109.5 ?
C43 C44 H44B 109.5 ?
H44A C44 H44B 109.5 ?
C43 C44 H44D 109.5 ?
H44A C44 H44D 109.5 ?
H44B C44 H44D 109.5 ?

loop_
_geom_bond_atom_site_label_1
_geom_bond_atom_site_label_2
_geom_bond_site_symmetry_2
_geom_bond_distance
_geom_bond_publ_flag
C1 O1 . 1.472(8) ?
C1 C3 . 1.489(12) ?
C1 C2 . 1.514(11) ?
C1 C4 . 1.528(12) ?
C2 H2A . 0.9800 ?
C2 H2B . 0.9800 ?
C2 H2C . 0.9800 ?
C3 H3A . 0.9800 ?
C3 H3B . 0.9800 ?
C3 H3C . 0.9800 ?
C4 H4A . 0.9800 ?
C4 H4B . 0.9800 ?
C4 H4C . 0.9800 ?
O1 C5 . 1.340(8) ?
C5 O2 . 1.223(8) ?
C5 N1 . 1.370(9) ?
N1 C6 . 1.441(9) ?
N1 H1D . 0.8800 ?
C6 C7 . 1.497(9) ?
C6 H6A . 0.9900 ?
C6 H6B . 0.9900 ?
C7 O3 . 1.241(7) ?
C7 N2 . 1.371(7) ?
N2 C8 . 1.419(7) y
N4 C19 . 1.423(8) y
N5 C28 . 1.464(7) y
N2 H2D . 0.8800 ?
C8 C9 . 1.344(9) y
C19 C20 . 1.351(8) y
C28 C29 . 1.529(8) y
C8 C16 . 1.484(9) ?
C9 C10 . 1.462(9) ?
C9 H9A . 0.9500 ?
C10 C15 . 1.400(9) ?
C10 C11 . 1.425(9) ?
C11 C12 . 1.383(10) ?
C11 H11A . 0.9500 ?
C12 C13 . 1.386(11) ?
C12 H12A . 0.9500 ?
C13 C14 . 1.384(11) ?
C13 H13A . 0.9500 ?
C14 C15 . 1.394(10) ?
C14 H14A . 0.9500 ?
C15 H15A . 0.9500 ?
C16 O4 . 1.248(8) ?
C16 N3 . 1.345(8) ?
N3 C17 . 1.457(8) ?
N3 H3D . 0.8800 ?
C17 C18 . 1.523(9) ?
C17 H17A . 0.9900 ?
C17 H17B . 0.9900 ?
C18 O5 . 1.230(8) ?
C18 N4 . 1.360(8) ?
N4 H4D . 0.8800 ?
C19 C27 . 1.485(8) ?
C20 C21 . 1.490(9) ?
C20 H20A . 0.9500 ?
C21 C22 . 1.387(9) ?
C21 C26 . 1.397(9) ?
C22 C23 . 1.383(9) ?
C22 H22A . 0.9500 ?
C23 C24 . 1.379(10) ?
C23 H23A . 0.9500 ?
C24 C25 . 1.372(10) ?
C24 H24A . 0.9500 ?
C25 C26 . 1.385(10) ?
C25 H25A . 0.9500 ?
C26 H26A . 0.9500 ?
C27 O6 . 1.247(7) ?
C27 N5 . 1.348(8) ?
N5 H5A . 0.8800 ?
C28 C36 . 1.507(8) ?
C28 H28A . 1.0000 ?
C29 C30 . 1.497(9) ?
C29 H29A . 0.9900 ?
C29 H29B . 0.9900 ?
C30 C35 . 1.383(9) ?
C30 C31 . 1.394(10) ?
C31 C32 . 1.367(11) ?
C31 H31A . 0.9500 ?
C32 C33 . 1.386(12) ?
C32 H32A . 0.9500 ?
C33 C34 . 1.379(12) ?
C33 H33A . 0.9500 ?
C34 C35 . 1.387(10) ?
C34 H34A . 0.9500 ?
C35 H35A . 0.9500 ?
C36 O7 . 1.225(8) ?
C36 N6 . 1.378(8) ?
N6 C37 . 1.424(8) ?
N6 H6C . 0.8800 ?
C37 C42 . 1.373(9) ?
C37 C38 . 1.410(9) ?
C38 C39 . 1.393(9) ?
C38 H38A . 0.9500 ?
C39 C40 . 1.363(10) ?
C39 H39A . 0.9500 ?
C40 C41 . 1.391(10) ?
C40 N7 . 1.450(8) ?
C41 C42 . 1.385(9) ?
C41 H41A . 0.9500 ?
C42 H42A . 0.9500 ?
N7 O9 . 1.234(8) ?
N7 O8 . 1.242(8) ?
O10 C43 . 1.422(13) ?
O10 H10A . 0.8400 ?
C43 C44 . 1.601(17) ?
C43 H43A . 0.9900 ?
C43 H43C . 0.9900 ?
C44 H44A . 0.9800 ?
C44 H44B . 0.9800 ?
C44 H44D . 0.9800 ?

loop_
_geom_hbond_atom_site_label_D
_geom_hbond_atom_site_label_H
_geom_hbond_atom_site_label_A
_geom_hbond_site_symmetry_A
_geom_hbond_distance_DH
_geom_hbond_distance_HA
_geom_hbond_distance_DA
_geom_hbond_angle_DHA
N1 H1D O4 2_657 0.88 2.05 2.734(8) 134
N2 H2D O6 2_657 0.88 1.94 2.784(7) 161
N3 H3D O3 2_657 0.88 2.36 3.057(7) 137
C6 H6B O4 2_657 0.99 2.49 3.018(10) 113
C13 H13A O7 1_556 0.95 2.42 3.222(9) 142
C3 H3B O2 . 0.98 2.33 2.924(10) 118
C4 H4A O2 . 0.98 2.55 3.085(12) 114
C31 H31A O7 . 0.95 2.51 3.101(8) 120
C38 H38A O7 . 0.95 2.21 2.820(8) 121
C11 H11A N2 . 0.95 2.52 3.080(9) 118
N4 H4D O3 . 0.88 2.09 2.925(7) 158
N6 H6C O5 . 0.88 2.12 2.974(7) 163
N4 H4D N3 . 0.88 2.36 2.766(8) 108
N6 H6C N5 . 0.88 2.35 2.764(7) 109
O10 H10A O2 . 0.84 2.00 2.843(10) 178
C4 H4B Cg1 . 0.98 3.00 3.883 150
C35 H35A Cg1 . 0.95 2.61 3.557 172

loop_
_geom_torsion_atom_site_label_1
_geom_torsion_atom_site_label_2
_geom_torsion_atom_site_label_3
_geom_torsion_atom_site_label_4
_geom_torsion
_geom_torsion_publ_flag
C3 C1 O1 C5 56.3(9) ?
C2 C1 O1 C5 174.8(7) ?
C4 C1 O1 C5 -69.0(9) ?
C1 O1 C5 O2 1.1(11) ?
O1 C5 N1 C6 -176.9(6) y
C1 O1 C5 N1 -176.4(6) y
O2 C5 N1 C6 5.5(11) ?
C5 N1 C6 C7 87.5(8) y
N1 C6 C7 O3 -17.8(10) ?
N1 C6 C7 N2 164.5(6) y
O3 C7 N2 C8 -6.3(9) ?
C6 C7 N2 C8 171.5(6) y
C7 N2 C8 C9 -122.8(7) ?
C7 N2 C8 C16 59.1(8) y
N2 C8 C9 C10 6.3(11) y
C16 C8 C9 C10 -175.6(7) ?
C8 C9 C10 C15 -160.4(7) y
C8 C9 C10 C11 22.3(11) y
C15 C10 C11 C12 -0.5(10) ?
C9 C10 C11 C12 176.8(7) ?
C10 C11 C12 C13 1.9(11) ?
C11 C12 C13 C14 -1.0(12) ?
C12 C13 C14 C15 -1.3(12) ?
C13 C14 C15 C10 2.8(11) ?
C11 C10 C15 C14 -1.9(10) ?
C9 C10 C15 C14 -179.3(7) ?
C9 C8 C16 O4 29.1(9) ?
N2 C8 C16 O4 -152.8(6) ?
C9 C8 C16 N3 -154.5(6) ?
N2 C8 C16 N3 23.7(9) y
O4 C16 N3 C17 -0.6(9) ?
C8 C16 N3 C17 -177.1(6) y
C16 N3 C17 C18 82.2(8) y
N3 C17 C18 O5 -167.2(6) ?
N3 C17 C18 N4 13.6(9) y
O5 C18 N4 C19 -4.2(10) ?
C17 C18 N4 C19 174.9(6) y
C18 N4 C19 C20 -147.2(7) ?
C18 N4 C19 C27 38.6(8) y
N4 C19 C20 C21 -172.3(6) y
C27 C19 C20 C21 1.2(11) ?
C19 C20 C21 C22 38.3(11) y
C19 C20 C21 C26 -144.2(7) y
C26 C21 C22 C23 0.2(11) ?
C20 C21 C22 C23 177.7(7) ?
C21 C22 C23 C24 0.3(11) ?
C22 C23 C24 C25 -0.4(12) ?
C23 C24 C25 C26 0.0(12) ?
C24 C25 C26 C21 0.5(11) ?
C22 C21 C26 C25 -0.6(11) ?
C20 C21 C26 C25 -178.2(7) ?
C20 C19 C27 O6 -113.2(8) ?
N4 C19 C27 O6 60.5(8) ?
C20 C19 C27 N5 65.4(9) ?
N4 C19 C27 N5 -120.8(6) y
O6 C27 N5 C28 2.4(9) ?
C19 C27 N5 C28 -176.3(5) y
C27 N5 C28 C36 -109.7(7) y
C27 N5 C28 C29 120.7(6) ?
N5 C28 C29 C30 60.4(7) ?
C36 C28 C29 C30 -69.3(7) ?
C28 C29 C30 C35 -89.6(8) ?
C28 C29 C30 C31 92.3(8) ?
C35 C30 C31 C32 -0.5(11) ?
C29 C30 C31 C32 177.6(7) ?
C30 C31 C32 C33 2.4(13) ?
C31 C32 C33 C34 -2.0(12) ?
C32 C33 C34 C35 0.0(12) ?
C31 C30 C35 C34 -1.6(10) ?
C29 C30 C35 C34 -179.8(6) ?
C33 C34 C35 C30 1.9(11) ?
N5 C28 C36 O7 -152.2(6) ?
C29 C28 C36 O7 -22.7(9) ?
N5 C28 C36 N6 28.9(8) y
C29 C28 C36 N6 158.4(5) ?
O7 C36 N6 C37 -2.7(10) ?
C28 C36 N6 C37 176.1(6) y
C36 N6 C37 C42 175.4(6) ?
C36 N6 C37 C38 -2.7(10) ?
C42 C37 C38 C39 -2.3(9) ?
N6 C37 C38 C39 175.7(6) ?
C37 C38 C39 C40 1.6(9) ?
C38 C39 C40 C41 0.1(10) ?
C38 C39 C40 N7 -179.0(6) ?
C39 C40 C41 C42 -1.1(10) ?
N7 C40 C41 C42 178.0(6) ?
C38 C37 C42 C41 1.4(10) ?
N6 C37 C42 C41 -176.7(6) ?
C40 C41 C42 C37 0.4(10) ?
C39 C40 N7 O9 -173.8(6) ?
C41 C40 N7 O9 7.1(9) ?
C39 C40 N7 O8 5.8(9) ?
C41 C40 N7 O8 -173.3(6) ?
